data_4347763
loop_
_publ_author_name
'Wu, Xin'
'Xu, Zhong-Xuan'
'Wang, Fei'
'Zhang, Jian'

_publ_section_title
;
 Catenation of Homochiral Metal-Organic Nanocages or Nanotubes.
;
_journal_issue 11
_journal_name_full 'Inorganic chemistry'
_journal_page_first 5095
_journal_page_last 5097
_journal_paper_doi 10.1021/acs.inorgchem.6b00574
_journal_volume 55
_journal_year 2016
_chemical_formula_moiety 'C48 H62 N12 O18 Zn3'
_chemical_formula_sum 'C48 H62 N12 O18 Zn3'
_chemical_formula_weight 1291.20
_space_group_crystal_system orthorhombic
_space_group_IT_number 24
_space_group_name_Hall 'I 2b 2c'
_space_group_name_H-M_alt 'I 21 21 21'
_atom_sites_solution_hydrogens geom
_audit_creation_method SHELXL-2014/7
_cell_angle_alpha 90
_cell_angle_beta 90
_cell_angle_gamma 90
_cell_formula_units_Z 4
_cell_length_a 17.3386(3)
_cell_length_b 22.8090(5)
_cell_length_c 24.6996(7)
_cell_measurement_reflns_used 5009
_cell_measurement_temperature 293(2)
_cell_measurement_theta_max 74.0818
_cell_measurement_theta_min 3.5760
_cell_volume 9768.1(4)
_computing_cell_refinement
;
CrysAlisPro, Agilent Technologies,
Version 1.171.36.20 (release 27-06-2012 CrysAlis171 .NET)
(compiled Jul 11 2012,15:38:31)
;
_computing_data_collection
;
CrysAlisPro, Agilent Technologies,
Version 1.171.36.20 (release 27-06-2012 CrysAlis171 .NET)
(compiled Jul 11 2012,15:38:31)
;
_computing_data_reduction
;
CrysAlisPro, Agilent Technologies,
Version 1.171.36.20 (release 27-06-2012 CrysAlis171 .NET)
(compiled Jul 11 2012,15:38:31)
;
_computing_structure_refinement 'SHELXL-2014/7 (Sheldrick, 2014)'
_diffrn_ambient_temperature 293(2)
_diffrn_detector_area_resol_mean 10.3503
_diffrn_measured_fraction_theta_full 0.985
_diffrn_measured_fraction_theta_max 0.984
_diffrn_measurement_device_type 'SuperNova, Dual, Cu at zero, Atlas'
_diffrn_measurement_method '\w scans'
_diffrn_radiation_type CuK\a
_diffrn_radiation_wavelength 1.54178
_diffrn_reflns_av_R_equivalents 0.0454
_diffrn_reflns_av_unetI/netI 0.0406
_diffrn_reflns_Laue_measured_fraction_full 0.985
_diffrn_reflns_Laue_measured_fraction_max 0.984
_diffrn_reflns_limit_h_max 20
_diffrn_reflns_limit_h_min -20
_diffrn_reflns_limit_k_max 27
_diffrn_reflns_limit_k_min -27
_diffrn_reflns_limit_l_max 19
_diffrn_reflns_limit_l_min -29
_diffrn_reflns_number 12197
_diffrn_reflns_point_group_measured_fraction_full 0.875
_diffrn_reflns_point_group_measured_fraction_max 0.872
_diffrn_reflns_theta_full 67.679
_diffrn_reflns_theta_max 68.496
_diffrn_reflns_theta_min 3.579
_diffrn_source 'SuperNova (Cu) X-ray Source'
_exptl_absorpt_coefficient_mu 1.260
_exptl_absorpt_correction_T_max 1.00000
_exptl_absorpt_correction_T_min 0.19089
_exptl_absorpt_correction_type multi-scan
_exptl_absorpt_process_details
;
CrysAlisPro, Agilent Technologies,
Version 1.171.36.20 (release 27-06-2012 CrysAlis171 .NET)
(compiled Jul 11 2012,15:38:31)
Empirical absorption correction using spherical harmonics,
 implemented in SCALE3 ABSPACK scaling algorithm.
;
_exptl_crystal_colour colourless
_exptl_crystal_density_diffrn 0.878
_exptl_crystal_description prism
_exptl_crystal_F_000 2672
_exptl_crystal_size_max 0.150
_exptl_crystal_size_mid 0.060
_exptl_crystal_size_min 0.060
_platon_squeeze_details
;
;
_refine_diff_density_max 0.626
_refine_diff_density_min -0.519
_refine_diff_density_rms 0.070
_refine_ls_abs_structure_details
;
 Flack x determined using 1806 quotients [(I+)-(I-)]/[(I+)+(I-)]
 (Parsons, Flack and Wagner, Acta Cryst. B69 (2013) 249-259).
;
_refine_ls_abs_structure_Flack 0.12(2)
_refine_ls_extinction_method none
_refine_ls_goodness_of_fit_ref 1.064
_refine_ls_hydrogen_treatment constr
_refine_ls_matrix_type full
_refine_ls_number_parameters 367
_refine_ls_number_reflns 7853
_refine_ls_number_restraints 19
_refine_ls_restrained_S_all 1.072
_refine_ls_R_factor_all 0.0885
_refine_ls_R_factor_gt 0.0733
_refine_ls_shift/su_max 0.003
_refine_ls_shift/su_mean 0.000
_refine_ls_structure_factor_coef Fsqd
_refine_ls_weighting_details 'w=1/[\s^2^(Fo^2^)+(0.1492P)^2^] where P=(Fo^2^+2Fc^2^)/3'
_refine_ls_weighting_scheme calc
_refine_ls_wR_factor_gt 0.2133
_refine_ls_wR_factor_ref 0.2290
_reflns_Friedel_coverage 0.629
_reflns_Friedel_fraction_full 0.744
_reflns_Friedel_fraction_max 0.739
_reflns_number_gt 5798
_reflns_number_total 7853
_reflns_threshold_expression 'I > 2\s(I)'
_cod_data_source_file ic6b00574_si_002.cif
_cod_data_source_block 2
_cod_database_code 4347763
_shelx_shelxl_version_number 2014/7
_shelx_space_group_comment
;
The symmetry employed for this shelxl refinement is uniquely defined
by the following loop, which should always be used as a source of
symmetry information in preference to the above space-group names.
They are only intended as comments.
;
_shelx_estimated_absorpt_t_min 0.833
_shelx_estimated_absorpt_t_max 0.928

loop_
_space_group_symop_operation_xyz
'x, y, z'
'-x+1/2, -y, z+1/2'
'-x, y+1/2, -z+1/2'
'x+1/2, -y+1/2, -z'
'x+1/2, y+1/2, z+1/2'
'-x+1, -y+1/2, z+1'
'-x+1/2, y+1, -z+1'
'x+1, -y+1, -z+1/2'

loop_
_atom_site_label
_atom_site_type_symbol
_atom_site_fract_x
_atom_site_fract_y
_atom_site_fract_z
_atom_site_U_iso_or_equiv
_atom_site_adp_type
_atom_site_occupancy
_atom_site_site_symmetry_order
_atom_site_calc_flag
_atom_site_refinement_flags_posn
_atom_site_refinement_flags_adp
_atom_site_refinement_flags_occupancy
Zn1 Zn 0.5000 0.2500 0.48610(7) 0.0769(4) Uani 1 2 d S T P
Zn2 Zn 0.06389(9) 0.5000 0.2500 0.0991(6) Uani 1 2 d S T P
Zn3 Zn 0.5000 0.7500 0.52503(10) 0.1531(13) Uani 1 2 d S T P
O3 O 0.4091(3) 0.2480(2) 0.5326(2) 0.0746(12) Uani 1 1 d . . .
C5 C 0.1137(3) 0.5006(2) 0.5192(3) 0.0540(13) Uani 1 1 d . . .
N3 N 0.0244(3) 0.4646(3) 0.4522(3) 0.0669(14) Uani 1 1 d . . .
H3A H 0.0357 0.4304 0.4645 0.080 Uiso 1 1 calc R U .
O2 O 0.4326(3) 0.34254(19) 0.5441(2) 0.0700(12) Uani 1 1 d . . .
O8 O -0.0045(3) 0.4866(3) 0.3089(2) 0.0888(15) Uani 1 1 d . . .
C2 C 0.2387(3) 0.4840(2) 0.5854(3) 0.0606(16) Uani 1 1 d . . .
H2A H 0.2824 0.4784 0.6066 0.073 Uiso 1 1 calc R U .
C1 C 0.1990(3) 0.4361(2) 0.5672(3) 0.0567(15) Uani 1 1 d . . .
C15 C 0.0503(3) 0.5115(2) 0.4776(3) 0.0616(15) Uani 1 1 d . . .
N1 N 0.2932(3) 0.3606(2) 0.5897(3) 0.0592(13) Uani 1 1 d . . .
H1A H 0.3237 0.3885 0.5994 0.071 Uiso 1 1 calc R U .
C10 C 0.3927(4) 0.2988(3) 0.5512(3) 0.0674(18) Uani 1 1 d . . .
C6 C 0.1354(3) 0.4441(2) 0.5330(3) 0.0557(15) Uani 1 1 d . . .
H6A H 0.1082 0.4120 0.5197 0.067 Uiso 1 1 calc R U .
O1 O 0.1696(3) 0.33437(19) 0.5742(3) 0.093(2) Uani 1 1 d . . .
C7 C 0.2200(3) 0.3737(2) 0.5771(3) 0.0623(17) Uani 1 1 d . . .
C3 C 0.2157(4) 0.5406(2) 0.5730(3) 0.0595(15) Uani 1 1 d . . .
C4 C 0.1544(3) 0.5487(2) 0.5382(3) 0.0570(14) Uani 1 1 d . . .
H4A H 0.1405 0.5864 0.5275 0.068 Uiso 1 1 calc R U .
O6 O 0.3565(4) 0.6893(2) 0.5065(3) 0.0945(19) Uani 1 1 d . . .
C18 C 0.0269(4) 0.4689(3) 0.3524(3) 0.0605(15) Uani 1 1 d . . .
O7 O 0.0269(3) 0.5622(2) 0.4687(3) 0.0923(18) Uani 1 1 d . . .
O9 O 0.0935(2) 0.4506(3) 0.3541(2) 0.0873(17) Uani 1 1 d . . .
C8 C 0.3228(4) 0.3010(3) 0.5874(3) 0.0708(19) Uani 1 1 d . . .
H8A H 0.2829 0.2766 0.5706 0.085 Uiso 1 1 calc R U .
N2 N 0.2471(4) 0.6442(2) 0.5769(3) 0.0741(17) Uani 1 1 d . . .
H2B H 0.2094 0.6497 0.5549 0.089 Uiso 1 1 calc R U .
N4 N 0.5006(4) 0.1845(4) 0.4316(4) 0.119(3) Uani 1 1 d D . .
H4B H 0.5001 0.2003 0.3986 0.143 Uiso 1 1 calc R U .
H4C H 0.5448 0.1651 0.4350 0.143 Uiso 1 1 calc R U .
O5 O 0.4178(6) 0.7326(4) 0.5747(3) 0.143(4) Uani 1 1 d . . .
C17 C -0.0850(4) 0.4228(5) 0.4017(4) 0.091(3) Uani 1 1 d . . .
H17A H -0.1156 0.4268 0.3695 0.136 Uiso 1 1 calc R U .
H17B H -0.0608 0.3849 0.4020 0.136 Uiso 1 1 calc R U .
H17C H -0.1175 0.4267 0.4330 0.136 Uiso 1 1 calc R U .
O4 O 0.3108(6) 0.5813(2) 0.6314(4) 0.143(4) Uani 1 1 d . . .
C14 C 0.3591(7) 0.7030(3) 0.5558(4) 0.098(3) Uani 1 1 d . . .
C24 C 0.3576(5) 0.1690(6) 0.4265(6) 0.114(4) Uani 1 1 d . U .
H24A H 0.3503 0.1987 0.4542 0.136 Uiso 1 1 calc R U .
H24B H 0.3574 0.1886 0.3917 0.136 Uiso 1 1 calc R U .
C19 C 0.4360(5) 0.1409(4) 0.4348(6) 0.114(4) Uani 1 1 d D . .
H19A H 0.4367 0.1240 0.4712 0.136 Uiso 1 1 calc R U .
C12 C 0.2928(6) 0.6934(3) 0.5931(4) 0.086(3) Uani 1 1 d . . .
H12A H 0.3136 0.6853 0.6292 0.103 Uiso 1 1 calc R U .
C11 C 0.2611(5) 0.5894(3) 0.5950(4) 0.081(2) Uani 1 1 d . . .
C13 C 0.2377(7) 0.7496(3) 0.5976(5) 0.120(4) Uani 1 1 d . . .
H13A H 0.2676 0.7831 0.6084 0.180 Uiso 1 1 calc R U .
H13B H 0.2143 0.7571 0.5631 0.180 Uiso 1 1 calc R U .
H13C H 0.1982 0.7423 0.6240 0.180 Uiso 1 1 calc R U .
C16 C -0.0238(4) 0.4698(3) 0.4027(3) 0.0716(18) Uani 1 1 d . . .
H16A H -0.0500 0.5079 0.4040 0.086 Uiso 1 1 calc R U .
C23 C 0.2965(10) 0.1314(8) 0.4283(12) 0.200(9) Uani 1 1 d . U .
H23A H 0.2491 0.1520 0.4195 0.240 Uiso 1 1 calc R U .
H23B H 0.2913 0.1148 0.4643 0.240 Uiso 1 1 calc R U .
C9 C 0.3382(9) 0.2764(5) 0.6415(5) 0.141(6) Uani 1 1 d . . .
H9A H 0.3575 0.2372 0.6379 0.211 Uiso 1 1 calc R U .
H9B H 0.3757 0.3002 0.6597 0.211 Uiso 1 1 calc R U .
H9C H 0.2913 0.2759 0.6621 0.211 Uiso 1 1 calc R U .
C20 C 0.4500(7) 0.0907(7) 0.3943(8) 0.164(8) Uani 1 1 d . . .
H20A H 0.4573 0.1071 0.3585 0.197 Uiso 1 1 calc R U .
H20B H 0.4968 0.0702 0.4043 0.197 Uiso 1 1 calc R U .
C21 C 0.3907(11) 0.0522(8) 0.3930(14) 0.226(13) Uani 1 1 d . . .
H21A H 0.3907 0.0295 0.4262 0.272 Uiso 1 1 calc R U .
H21B H 0.3983 0.0253 0.3631 0.272 Uiso 1 1 calc R U .
C22 C 0.3118(11) 0.0825(9) 0.3866(12) 0.205(9) Uani 1 1 d . U .
H22A H 0.3086 0.0992 0.3505 0.245 Uiso 1 1 calc R U .
H22B H 0.2715 0.0532 0.3898 0.245 Uiso 1 1 calc R U .
N5 N 0.1555(11) 0.4542(9) 0.2362(10) 0.239(10) Uani 1 1 d . . .
N6 N 0.5231(8) 0.6768(5) 0.4850(5) 0.136(4) Uani 1 1 d . . .

loop_
_atom_site_aniso_label
_atom_site_aniso_U_11
_atom_site_aniso_U_22
_atom_site_aniso_U_33
_atom_site_aniso_U_23
_atom_site_aniso_U_13
_atom_site_aniso_U_12
Zn1 0.0698(7) 0.0619(7) 0.0991(10) 0.000 0.000 0.0308(6)
Zn2 0.0616(7) 0.1285(15) 0.1072(13) 0.0432(11) 0.000 0.000
Zn3 0.223(3) 0.1203(16) 0.1162(16) 0.000 0.000 -0.117(2)
O3 0.069(2) 0.050(2) 0.104(3) 0.006(3) 0.009(3) 0.024(2)
C5 0.041(2) 0.049(3) 0.072(4) -0.007(3) -0.001(2) -0.001(2)
N3 0.053(2) 0.062(3) 0.086(4) -0.009(3) -0.006(3) 0.005(2)
O2 0.059(2) 0.053(2) 0.098(3) 0.016(2) 0.004(2) 0.016(2)
O8 0.071(3) 0.111(4) 0.085(3) 0.002(3) 0.009(3) 0.009(3)
C2 0.049(3) 0.039(2) 0.093(5) -0.002(3) -0.013(3) -0.008(2)
C1 0.040(2) 0.047(3) 0.083(5) 0.010(3) 0.000(3) -0.002(2)
C15 0.053(3) 0.044(3) 0.087(5) -0.011(3) -0.012(3) 0.002(2)
N1 0.047(2) 0.040(2) 0.090(4) -0.004(2) -0.001(2) 0.0031(19)
C10 0.067(4) 0.052(3) 0.083(5) 0.015(3) 0.004(3) 0.017(3)
C6 0.041(2) 0.042(2) 0.084(4) -0.012(3) 0.005(3) -0.006(2)
O1 0.071(3) 0.039(2) 0.168(6) 0.010(3) -0.029(3) -0.018(2)
C7 0.049(3) 0.035(2) 0.103(5) -0.002(3) 0.000(3) 0.000(2)
C3 0.059(3) 0.043(3) 0.077(4) -0.001(3) -0.010(3) -0.011(3)
C4 0.056(3) 0.040(3) 0.075(4) 0.003(3) -0.005(3) -0.004(2)
O6 0.136(5) 0.054(2) 0.094(4) 0.006(3) -0.023(4) -0.014(3)
C18 0.053(3) 0.074(4) 0.054(4) 0.001(3) -0.001(3) -0.005(3)
O7 0.080(3) 0.067(3) 0.130(5) -0.012(3) -0.037(3) 0.025(3)
O9 0.0389(19) 0.133(5) 0.090(4) 0.019(3) -0.002(2) -0.011(3)
C8 0.072(4) 0.045(3) 0.096(5) 0.006(3) 0.019(4) 0.017(3)
N2 0.092(4) 0.042(2) 0.088(4) 0.000(3) -0.027(3) -0.015(3)
N4 0.067(3) 0.134(7) 0.157(8) -0.055(6) -0.026(5) 0.047(5)
O5 0.200(8) 0.116(5) 0.112(5) -0.007(4) -0.001(5) -0.118(6)
C17 0.051(3) 0.126(7) 0.096(6) -0.018(5) 0.000(4) -0.024(4)
O4 0.188(8) 0.053(3) 0.186(8) 0.017(4) -0.129(7) -0.028(4)
C14 0.159(9) 0.051(4) 0.085(6) 0.006(4) -0.019(6) -0.046(5)
C24 0.074(5) 0.125(8) 0.142(9) -0.025(7) -0.028(6) 0.026(5)
C19 0.085(5) 0.109(7) 0.147(10) -0.037(7) -0.011(6) 0.016(6)
C12 0.122(6) 0.035(3) 0.102(6) 0.008(3) -0.030(5) -0.032(4)
C11 0.106(6) 0.040(3) 0.098(6) 0.006(3) -0.037(5) -0.022(3)
C13 0.151(9) 0.048(3) 0.162(10) -0.013(6) -0.051(8) -0.019(5)
C16 0.053(3) 0.076(4) 0.086(5) -0.012(4) -0.007(3) 0.003(3)
C23 0.112(9) 0.180(14) 0.31(2) -0.095(15) -0.017(13) 0.000(10)
C9 0.199(13) 0.092(6) 0.132(9) 0.046(7) 0.062(10) 0.081(8)
C20 0.091(7) 0.144(11) 0.257(19) -0.107(13) -0.052(9) 0.039(8)
C21 0.147(14) 0.131(12) 0.40(4) -0.106(19) -0.01(2) 0.027(11)
C22 0.141(12) 0.179(14) 0.29(2) -0.044(15) -0.061(13) 0.048(12)
N5 0.168(13) 0.245(19) 0.30(2) -0.09(2) 0.062(17) -0.053(14)
N6 0.148(9) 0.109(6) 0.151(9) -0.004(6) 0.000(8) -0.024(7)

loop_
_atom_type_symbol
_atom_type_description
_atom_type_scat_dispersion_real
_atom_type_scat_dispersion_imag
_atom_type_scat_source
C C 0.0181 0.0091 'International Tables Vol C Tables 4.2.6.8 and 6.1.1.4'
H H 0.0000 0.0000 'International Tables Vol C Tables 4.2.6.8 and 6.1.1.4'
N N 0.0311 0.0180 'International Tables Vol C Tables 4.2.6.8 and 6.1.1.4'
O O 0.0492 0.0322 'International Tables Vol C Tables 4.2.6.8 and 6.1.1.4'
Zn Zn -1.5491 0.6778 'International Tables Vol C Tables 4.2.6.8 and 6.1.1.4'

loop_
_geom_angle_atom_site_label_1
_geom_angle_atom_site_label_2
_geom_angle_atom_site_label_3
_geom_angle
_geom_angle_site_symmetry_1
_geom_angle_site_symmetry_3
O3 Zn1 O3 107.8(3) 6_554 .
O3 Zn1 N4 114.1(2) 6_554 .
O3 Zn1 N4 112.4(3) . .
O3 Zn1 N4 112.4(3) 6_554 6_554
O3 Zn1 N4 114.1(2) . 6_554
N4 Zn1 N4 96.0(6) . 6_554
O8 Zn2 O8 102.8(4) . 8_455
O8 Zn2 N5 124.1(8) . .
O8 Zn2 N5 117.8(8) 8_455 .
O8 Zn2 N5 117.8(8) . 8_455
O8 Zn2 N5 124.1(8) 8_455 8_455
N5 Zn2 N5 69.3(11) . 8_455
O5 Zn3 O5 100.7(5) 6_564 .
O5 Zn3 N6 107.1(4) 6_564 6_564
O5 Zn3 N6 110.0(5) . 6_564
O5 Zn3 N6 110.0(5) 6_564 .
O5 Zn3 N6 107.1(4) . .
N6 Zn3 N6 120.1(7) 6_564 .
C10 O3 Zn1 111.7(5) . .
C6 C5 C4 121.0(5) . .
C6 C5 C15 120.9(5) . .
C4 C5 C15 117.7(5) . .
C15 N3 C16 121.1(6) . .
C15 N3 H3A 119.4 . .
C16 N3 H3A 119.4 . .
C18 O8 Zn2 115.5(5) . .
C1 C2 C3 121.8(6) . .
C1 C2 H2A 119.1 . .
C3 C2 H2A 119.1 . .
C2 C1 C6 119.4(5) . .
C2 C1 C7 125.9(6) . .
C6 C1 C7 114.6(5) . .
O7 C15 N3 124.0(6) . .
O7 C15 C5 120.4(5) . .
N3 C15 C5 115.6(5) . .
C7 N1 C8 122.2(5) . .
C7 N1 H1A 118.9 . .
C8 N1 H1A 118.9 . .
O2 C10 O3 124.2(7) . .
O2 C10 C8 120.7(6) . .
O3 C10 C8 114.9(6) . .
C5 C6 C1 118.9(5) . .
C5 C6 H6A 120.6 . .
C1 C6 H6A 120.6 . .
O1 C7 N1 121.0(5) . .
O1 C7 C1 120.2(5) . .
N1 C7 C1 118.8(5) . .
C4 C3 C2 119.0(5) . .
C4 C3 C11 122.7(6) . .
C2 C3 C11 118.2(6) . .
C3 C4 C5 119.7(5) . .
C3 C4 H4A 120.2 . .
C5 C4 H4A 120.2 . .
O9 C18 O8 122.6(7) . .
O9 C18 C16 121.5(7) . .
O8 C18 C16 115.9(6) . .
N1 C8 C9 112.6(7) . .
N1 C8 C10 109.7(5) . .
C9 C8 C10 112.4(8) . .
N1 C8 H8A 107.3 . .
C9 C8 H8A 107.3 . .
C10 C8 H8A 107.3 . .
C11 N2 C12 122.4(7) . .
C11 N2 H2B 118.8 . .
C12 N2 H2B 118.8 . .
C19 N4 Zn1 117.0(7) . .
C19 N4 H4B 108.1 . .
Zn1 N4 H4B 108.1 . .
C19 N4 H4C 108.1 . .
Zn1 N4 H4C 108.1 . .
H4B N4 H4C 107.3 . .
C14 O5 Zn3 117.1(7) . .
C16 C17 H17A 109.5 . .
C16 C17 H17B 109.5 . .
H17A C17 H17B 109.5 . .
C16 C17 H17C 109.5 . .
H17A C17 H17C 109.5 . .
H17B C17 H17C 109.5 . .
O6 C14 O5 120.2(10) . .
O6 C14 C12 122.4(9) . .
O5 C14 C12 117.0(8) . .
C23 C24 C19 115.3(12) . .
C23 C24 H24A 108.4 . .
C19 C24 H24A 108.4 . .
C23 C24 H24B 108.4 . .
C19 C24 H24B 108.4 . .
H24A C24 H24B 107.5 . .
N4 C19 C24 112.6(9) . .
N4 C19 C20 110.0(10) . .
C24 C19 C20 111.6(10) . .
N4 C19 H19A 107.5 . .
C24 C19 H19A 107.5 . .
C20 C19 H19A 107.5 . .
N2 C12 C14 111.7(8) . .
N2 C12 C13 108.5(7) . .
C14 C12 C13 112.7(7) . .
N2 C12 H12A 107.9 . .
C14 C12 H12A 107.9 . .
C13 C12 H12A 107.9 . .
O4 C11 N2 119.7(6) . .
O4 C11 C3 121.2(6) . .
N2 C11 C3 119.0(7) . .
C12 C13 H13A 109.5 . .
C12 C13 H13B 109.5 . .
H13A C13 H13B 109.5 . .
C12 C13 H13C 109.5 . .
H13A C13 H13C 109.5 . .
H13B C13 H13C 109.5 . .
N3 C16 C17 110.6(7) . .
N3 C16 C18 110.1(5) . .
C17 C16 C18 112.5(7) . .
N3 C16 H16A 107.8 . .
C17 C16 H16A 107.8 . .
C18 C16 H16A 107.8 . .
C24 C23 C22 107.4(18) . .
C24 C23 H23A 110.2 . .
C22 C23 H23A 110.2 . .
C24 C23 H23B 110.2 . .
C22 C23 H23B 110.2 . .
H23A C23 H23B 108.5 . .
C8 C9 H9A 109.5 . .
C8 C9 H9B 109.5 . .
H9A C9 H9B 109.5 . .
C8 C9 H9C 109.5 . .
H9A C9 H9C 109.5 . .
H9B C9 H9C 109.5 . .
C21 C20 C19 112.3(15) . .
C21 C20 H20A 109.1 . .
C19 C20 H20A 109.1 . .
C21 C20 H20B 109.1 . .
C19 C20 H20B 109.1 . .
H20A C20 H20B 107.9 . .
C20 C21 C22 112.6(16) . .
C20 C21 H21A 109.1 . .
C22 C21 H21A 109.1 . .
C20 C21 H21B 109.1 . .
C22 C21 H21B 109.1 . .
H21A C21 H21B 107.8 . .
C23 C22 C21 114.1(18) . .
C23 C22 H22A 108.7 . .
C21 C22 H22A 108.7 . .
C23 C22 H22B 108.7 . .
C21 C22 H22B 108.7 . .
H22A C22 H22B 107.6 . .

loop_
_geom_bond_atom_site_label_1
_geom_bond_atom_site_label_2
_geom_bond_distance
_geom_bond_site_symmetry_2
Zn1 O3 1.951(5) 6_554
Zn1 O3 1.951(5) .
Zn1 N4 2.012(8) .
Zn1 N4 2.012(8) 6_554
Zn2 O8 1.902(6) .
Zn2 O8 1.902(6) 8_455
Zn2 N5 1.93(2) .
Zn2 N5 1.93(2) 8_455
Zn3 O5 1.922(9) 6_564
Zn3 O5 1.922(9) .
Zn3 N6 1.982(12) 6_564
Zn3 N6 1.982(12) .
O3 C10 1.278(9) .
C5 C6 1.385(8) .
C5 C4 1.388(8) .
C5 C15 1.525(9) .
N3 C15 1.319(8) .
N3 C16 1.487(10) .
N3 H3A 0.8600 .
O2 C10 1.226(8) .
O8 C18 1.272(9) .
C2 C1 1.367(8) .
C2 C3 1.385(8) .
C2 H2A 0.9300 .
C1 C6 1.402(9) .
C1 C7 1.489(7) .
C15 O7 1.246(8) .
N1 C7 1.340(8) .
N1 C8 1.456(7) .
N1 H1A 0.8600 .
C10 C8 1.508(10) .
C6 H6A 0.9300 .
O1 C7 1.255(7) .
C3 C4 1.380(9) .
C3 C11 1.468(8) .
C4 H4A 0.9300 .
O6 C14 1.258(12) .
C18 O9 1.229(9) .
C18 C16 1.522(10) .
C8 C9 1.471(14) .
C8 H8A 0.9800 .
N2 C11 1.348(9) .
N2 C12 1.432(8) .
N2 H2B 0.8600 .
N4 C19 1.4984(13) .
N4 H4B 0.8900 .
N4 H4C 0.8900 .
O5 C14 1.307(12) .
C17 C16 1.509(11) .
C17 H17A 0.9600 .
C17 H17B 0.9600 .
C17 H17C 0.9600 .
O4 C11 1.259(10) .
C14 C12 1.491(15) .
C24 C23 1.36(2) .
C24 C19 1.516(13) .
C24 H24A 0.9700 .
C24 H24B 0.9700 .
C19 C20 1.538(17) .
C19 H19A 0.9800 .
C12 C13 1.602(14) .
C12 H12A 0.9800 .
C13 H13A 0.9600 .
C13 H13B 0.9600 .
C13 H13C 0.9600 .
C16 H16A 0.9800 .
C23 C22 1.54(3) .
C23 H23A 0.9700 .
C23 H23B 0.9700 .
C9 H9A 0.9600 .
C9 H9B 0.9600 .
C9 H9C 0.9600 .
C20 C21 1.35(2) .
C20 H20A 0.9700 .
C20 H20B 0.9700 .
C21 C22 1.54(2) .
C21 H21A 0.9700 .
C21 H21B 0.9700 .
C22 H22A 0.9700 .
C22 H22B 0.9700 .

loop_
_platon_squeeze_void_nr
_platon_squeeze_void_average_x
_platon_squeeze_void_average_y
_platon_squeeze_void_average_z
_platon_squeeze_void_volume
_platon_squeeze_void_count_electrons
_platon_squeeze_void_content
1 0.080 -0.012 0.716 4816 1256 ' '
